data_7109296
loop_
_publ_author_name
'Chao Shi'
'Huibin Sun'
'Qibai Jiang'
'Qiang Zhao'
'Jingxia Wang'
'Wei Huang'
'Hong Yan'

_publ_section_title
;
 Carborane tuning of photophysical properties of phosphorescent
 iridium(III) complexes
;
_journal_name_full Chem.Commun.
_journal_page_first 4746
_journal_paper_doi 10.1039/c3cc40996a
_journal_volume 49
_journal_year 2013
_chemical_formula_sum 'C32 H44 B20 Cl3 Ir N2 O2'
_chemical_formula_weight 1003.44
_chemical_name_systematic
;
?
;
_space_group_IT_number 14
_symmetry_cell_setting monoclinic
_symmetry_space_group_name_Hall '-P 2ybc'
_symmetry_space_group_name_H-M 'P 1 21/c 1'
_atom_sites_solution_hydrogens geom
_atom_sites_solution_primary direct
_atom_sites_solution_secondary difmap
_audit_creation_method SHELXL-97
_cell_angle_alpha 90.00
_cell_angle_beta 114.6320(10)
_cell_angle_gamma 90.00
_cell_formula_units_Z 4
_cell_length_a 14.1326(3)
_cell_length_b 15.3504(4)
_cell_length_c 22.2269(4)
_cell_measurement_temperature 293(2)
_cell_volume 4383.15(17)
_computing_structure_refinement 'SHELXL-97 (Sheldrick, 1997)'
_computing_structure_solution 'SHELXS-97 (Sheldrick, 1990)'
_diffrn_ambient_temperature 293(2)
_diffrn_measured_fraction_theta_full 1.000
_diffrn_measured_fraction_theta_max 1.000
_diffrn_radiation_monochromator graphite
_diffrn_radiation_source 'fine-focus sealed tube'
_diffrn_radiation_type MoK\a
_diffrn_radiation_wavelength 0.71073
_diffrn_reflns_av_R_equivalents 0.0205
_diffrn_reflns_av_sigmaI/netI 0.0223
_diffrn_reflns_limit_h_max 14
_diffrn_reflns_limit_h_min -17
_diffrn_reflns_limit_k_max 18
_diffrn_reflns_limit_k_min -18
_diffrn_reflns_limit_l_max 27
_diffrn_reflns_limit_l_min -16
_diffrn_reflns_number 26531
_diffrn_reflns_theta_full 26.00
_diffrn_reflns_theta_max 26.00
_diffrn_reflns_theta_min 1.59
_exptl_absorpt_coefficient_mu 3.264
_exptl_absorpt_correction_T_max 0.6763
_exptl_absorpt_correction_T_min 0.5614
_exptl_absorpt_correction_type multi-scan
_exptl_absorpt_process_details sadabs
_exptl_crystal_density_diffrn 1.521
_exptl_crystal_density_method 'not measured'
_exptl_crystal_F_000 1976
_exptl_crystal_size_max 0.20
_exptl_crystal_size_mid 0.16
_exptl_crystal_size_min 0.13
_refine_diff_density_max 0.860
_refine_diff_density_min -0.813
_refine_diff_density_rms 0.075
_refine_ls_extinction_method none
_refine_ls_goodness_of_fit_ref 1.076
_refine_ls_hydrogen_treatment mixed
_refine_ls_matrix_type full
_refine_ls_number_parameters 543
_refine_ls_number_reflns 8617
_refine_ls_number_restraints 0
_refine_ls_restrained_S_all 1.076
_refine_ls_R_factor_all 0.0247
_refine_ls_R_factor_gt 0.0208
_refine_ls_shift/su_max 0.005
_refine_ls_shift/su_mean 0.000
_refine_ls_structure_factor_coef Fsqd
_refine_ls_weighting_details 'calc w=1/[\s^2^(Fo^2^)+(0.0272P)^2^+3.0911P] where P=(Fo^2^+2Fc^2^)/3'
_refine_ls_weighting_scheme calc
_refine_ls_wR_factor_gt 0.0524
_refine_ls_wR_factor_ref 0.0536
_reflns_number_gt 7751
_reflns_number_total 8617
_reflns_threshold_expression >2sigma(I)
_cod_data_source_file c3cc40996a.txt
_cod_data_source_block 2
_cod_original_sg_symbol_H-M P2(1)/c
_cod_database_code 7109296

loop_
_symmetry_equiv_pos_as_xyz
'x, y, z'
'-x, y+1/2, -z+1/2'
'-x, -y, -z'
'x, -y-1/2, z-1/2'

loop_
_atom_site_label
_atom_site_type_symbol
_atom_site_fract_x
_atom_site_fract_y
_atom_site_fract_z
_atom_site_U_iso_or_equiv
_atom_site_adp_type
_atom_site_occupancy
_atom_site_symmetry_multiplicity
_atom_site_calc_flag
_atom_site_refinement_flags
Ir1 Ir 0.440389(7) 0.891525(6) 0.679051(5) 0.01448(4) Uani 1 1 d .
O1 O 0.51093(14) 0.76690(11) 0.68516(9) 0.0201(4) Uani 1 1 d .
O2 O 0.40559(15) 0.89185(11) 0.57608(9) 0.0215(4) Uani 1 1 d .
N1 N 0.30611(16) 0.83138(13) 0.66896(10) 0.0175(4) Uani 1 1 d .
N2 N 0.57187(16) 0.96004(13) 0.69478(10) 0.0166(4) Uani 1 1 d .
C28 C 0.66086(19) 0.92754(17) 0.95017(13) 0.0188(5) Uani 1 1 d .
C29 C 0.6802(2) 0.89977(18) 1.02623(14) 0.0252(6) Uani 1 1 d .
H29 H 0.6214 0.8610 1.0347 0.030 Uiso 1 1 calc R
C25 C 0.4610(2) 0.74676(17) 0.56978(13) 0.0229(6) Uani 1 1 d .
H25 H 0.4590 0.7047 0.5391 0.028 Uiso 1 1 calc R
C26 C 0.41940(19) 0.82842(18) 0.54399(13) 0.0215(5) Uani 1 1 d .
C27 C 0.3861(2) 0.8459(2) 0.47109(14) 0.0322(7) Uani 1 1 d .
H27A H 0.3116 0.8506 0.4496 0.048 Uiso 1 1 calc R
H27B H 0.4086 0.7989 0.4518 0.048 Uiso 1 1 calc R
H27C H 0.4169 0.8994 0.4656 0.048 Uiso 1 1 calc R
C1 C 0.4637(2) 0.88660(14) 0.77327(13) 0.0159(5) Uani 1 1 d .
C3 C 0.56182(19) 0.90042(15) 0.89286(13) 0.0172(5) Uani 1 1 d .
C12 C 0.38481(19) 1.01160(16) 0.67355(12) 0.0163(5) Uani 1 1 d .
C15 C 0.3293(2) 1.18963(16) 0.66611(13) 0.0202(5) Uani 1 1 d .
H15 H 0.3107 1.2481 0.6633 0.024 Uiso 1 1 calc R
C14 C 0.25757(19) 1.12511(16) 0.66333(13) 0.0185(5) Uani 1 1 d .
C19 C 0.6472(2) 1.10094(17) 0.70114(15) 0.0241(6) Uani 1 1 d .
H19 H 0.6397 1.1611 0.6974 0.029 Uiso 1 1 calc R
C6 C 0.38000(19) 0.85235(15) 0.78498(13) 0.0169(5) Uani 1 1 d .
C4 C 0.47688(19) 0.86792(17) 0.90286(13) 0.0195(5) Uani 1 1 d .
H4 H 0.4811 0.8620 0.9455 0.023 Uiso 1 1 calc R
C13 C 0.28607(19) 1.03753(16) 0.66702(13) 0.0182(5) Uani 1 1 d .
H13 H 0.2379 0.9951 0.6651 0.022 Uiso 1 1 calc R
C7 C 0.29059(18) 0.82316(16) 0.72539(13) 0.0176(5) Uani 1 1 d .
C5 C 0.38646(19) 0.84467(16) 0.84886(13) 0.0193(5) Uani 1 1 d .
H5 H 0.3297 0.8238 0.8554 0.023 Uiso 1 1 calc R
C16 C 0.42750(19) 1.16638(17) 0.67298(13) 0.0207(5) Uani 1 1 d .
H16 H 0.4750 1.2093 0.6747 0.025 Uiso 1 1 calc R
C2 C 0.55379(19) 0.91083(16) 0.82919(13) 0.0168(5) Uani 1 1 d .
H2 H 0.6096 0.9346 0.8230 0.020 Uiso 1 1 calc R
C10 C 0.1424(2) 0.7641(2) 0.60626(15) 0.0319(7) Uani 1 1 d .
H10 H 0.0936 0.7438 0.5658 0.038 Uiso 1 1 calc R
C17 C 0.45620(19) 1.07861(17) 0.67732(12) 0.0170(5) Uani 1 1 d .
C9 C 0.1246(2) 0.7567(2) 0.66304(15) 0.0307(7) Uani 1 1 d .
H9 H 0.0635 0.7316 0.6610 0.037 Uiso 1 1 calc R
C8 C 0.1986(2) 0.78687(18) 0.72242(14) 0.0235(6) Uani 1 1 d .
H8 H 0.1870 0.7830 0.7605 0.028 Uiso 1 1 calc R
C11 C 0.2333(2) 0.80217(18) 0.61113(14) 0.0254(6) Uani 1 1 d .
H11 H 0.2450 0.8079 0.5731 0.030 Uiso 1 1 calc R
C22 C 0.6661(2) 0.92429(18) 0.71075(14) 0.0230(6) Uani 1 1 d .
H22 H 0.6727 0.8640 0.7140 0.028 Uiso 1 1 calc R
C20 C 0.7434(2) 1.06385(19) 0.71748(15) 0.0288(6) Uani 1 1 d .
H20 H 0.8011 1.0987 0.7251 0.035 Uiso 1 1 calc R
C18 C 0.56087(19) 1.04858(16) 0.69020(12) 0.0186(5) Uani 1 1 d .
C21 C 0.7534(2) 0.97410(18) 0.72252(15) 0.0277(6) Uani 1 1 d .
H21 H 0.8178 0.9478 0.7336 0.033 Uiso 1 1 calc R
C23 C 0.5553(2) 0.63254(17) 0.65411(15) 0.0268(6) Uani 1 1 d .
H23A H 0.6296 0.6387 0.6714 0.040 Uiso 1 1 calc R
H23B H 0.5315 0.5964 0.6154 0.040 Uiso 1 1 calc R
H23C H 0.5370 0.6062 0.6870 0.040 Uiso 1 1 calc R
C30 C 0.15075(19) 1.14742(16) 0.65818(13) 0.0196(5) Uani 1 1 d .
C24 C 0.50498(19) 0.72114(16) 0.63616(13) 0.0204(5) Uani 1 1 d .
C31 C 0.1096(2) 1.24880(19) 0.64354(19) 0.0379(8) Uani 1 1 d .
H31 H 0.1601 1.2997 0.6380 0.045 Uiso 1 1 calc R
B3 B 0.7525(2) 0.8481(2) 0.99157(16) 0.0253(7) Uani 1 1 d .
H3 H 0.7447 0.7789 0.9773 0.030 Uiso 1 1 calc R
B4 B 0.7778(2) 0.9302(2) 0.94412(16) 0.0240(6) Uani 1 1 d .
H4A H 0.7870 0.9143 0.8986 0.029 Uiso 1 1 calc R
B5 B 0.7154(2) 1.0283(2) 0.95067(17) 0.0231(6) Uani 1 1 d .
H5A H 0.6846 1.0756 0.9098 0.028 Uiso 1 1 calc R
B7 B 0.8735(3) 0.9018(2) 1.02361(19) 0.0319(8) Uani 1 1 d .
H7 H 0.9456 0.8678 1.0303 0.038 Uiso 1 1 calc R
B6 B 0.6509(2) 1.0067(2) 1.00261(15) 0.0223(6) Uani 1 1 d .
H6 H 0.5776 1.0393 0.9955 0.027 Uiso 1 1 calc R
B8 B 0.8515(2) 1.0134(2) 0.99892(18) 0.0291(7) Uani 1 1 d .
H8A H 0.9100 1.0516 0.9897 0.035 Uiso 1 1 calc R
B9 B 0.7721(2) 1.0612(2) 1.03521(17) 0.0277(7) Uani 1 1 d .
H9A H 0.7788 1.1303 1.0495 0.033 Uiso 1 1 calc R
B12 B 0.8703(3) 0.9834(2) 1.08034(18) 0.0328(8) Uani 1 1 d .
H12 H 0.9407 1.0024 1.1239 0.039 Uiso 1 1 calc R
B10 B 0.7459(3) 0.9790(2) 1.08243(16) 0.0294(7) Uani 1 1 d .
H10A H 0.7346 0.9941 1.1274 0.035 Uiso 1 1 calc R
B11 B 0.8082(3) 0.8809(2) 1.07544(18) 0.0314(8) Uani 1 1 d .
H11A H 0.8369 0.8330 1.1159 0.038 Uiso 1 1 calc R
B16 B 0.1420(2) 1.2070(2) 0.72161(18) 0.0296(7) Uani 1 1 d .
H16A H 0.2093 1.2274 0.7666 0.036 Uiso 1 1 calc R
B13 B 0.1004(2) 1.0974(2) 0.70693(16) 0.0231(6) Uani 1 1 d .
H13A H 0.1405 1.0456 0.7427 0.028 Uiso 1 1 calc R
B21 B 0.0222(2) 1.1776(2) 0.72236(17) 0.0294(7) Uani 1 1 d .
H21A H 0.0107 1.1780 0.7684 0.035 Uiso 1 1 calc R
B20 B 0.0313(3) 1.2752(2) 0.6821(2) 0.0376(9) Uani 1 1 d .
H20A H 0.0267 1.3402 0.7016 0.045 Uiso 1 1 calc R
B19 B -0.0210(3) 1.2549(3) 0.5955(2) 0.0408(9) Uani 1 1 d .
H19A H -0.0594 1.3064 0.5591 0.049 Uiso 1 1 calc R
B22 B -0.0787(2) 1.2079(2) 0.64472(17) 0.0273(7) Uani 1 1 d .
H22A H -0.1558 1.2282 0.6406 0.033 Uiso 1 1 calc R
B15 B 0.0569(3) 1.1753(3) 0.58173(18) 0.0369(8) Uani 1 1 d .
H15A H 0.0701 1.1750 0.5363 0.044 Uiso 1 1 calc R
B17 B -0.0363(3) 1.0981(2) 0.65941(19) 0.0291(7) Uani 1 1 d .
H17 H -0.0865 1.0466 0.6645 0.035 Uiso 1 1 calc R
B18 B -0.0627(3) 1.1462(3) 0.58172(18) 0.0366(9) Uani 1 1 d .
H18 H -0.1295 1.1263 0.5363 0.044 Uiso 1 1 calc R
B14 B 0.0479(2) 1.0784(2) 0.62069(17) 0.0280(7) Uani 1 1 d .
H14 H 0.0542 1.0142 0.6007 0.034 Uiso 1 1 calc R
Cl1 Cl 0.33206(7) 0.15751(6) 0.43101(5) 0.0525(2) Uani 1 1 d .
Cl3 Cl 0.10979(7) 0.14060(6) 0.38687(6) 0.0640(3) Uani 1 1 d .
Cl2 Cl 0.24804(10) 0.06427(7) 0.51029(5) 0.0656(3) Uani 1 1 d .
C32 C 0.2303(2) 0.0903(2) 0.43037(17) 0.0376(7) Uani 1 1 d .
H32 H 0.2315 0.0361 0.4074 0.045 Uiso 1 1 calc R

loop_
_atom_site_aniso_label
_atom_site_aniso_U_11
_atom_site_aniso_U_22
_atom_site_aniso_U_33
_atom_site_aniso_U_23
_atom_site_aniso_U_13
_atom_site_aniso_U_12
Ir1 0.01660(6) 0.01326(6) 0.01494(6) 0.00049(4) 0.00793(4) 0.00007(4)
O1 0.0262(9) 0.0158(9) 0.0194(9) -0.0007(7) 0.0105(8) 0.0025(7)
O2 0.0264(10) 0.0214(9) 0.0170(9) 0.0011(7) 0.0093(8) 0.0010(7)
N1 0.0192(10) 0.0143(10) 0.0183(11) 0.0011(9) 0.0072(9) -0.0002(8)
N2 0.0188(10) 0.0179(10) 0.0148(10) -0.0001(8) 0.0087(9) 0.0001(8)
C28 0.0193(12) 0.0184(12) 0.0207(13) -0.0028(10) 0.0102(11) -0.0023(10)
C29 0.0264(14) 0.0292(15) 0.0184(14) -0.0027(11) 0.0077(12) -0.0061(11)
C25 0.0271(14) 0.0223(13) 0.0207(14) -0.0064(11) 0.0112(12) -0.0006(11)
C26 0.0187(12) 0.0288(14) 0.0170(13) -0.0026(11) 0.0075(11) -0.0032(11)
C27 0.0368(16) 0.0386(18) 0.0202(15) -0.0016(13) 0.0110(13) 0.0071(13)
C1 0.0210(12) 0.0098(11) 0.0192(13) 0.0014(10) 0.0107(11) 0.0036(9)
C3 0.0198(12) 0.0127(12) 0.0203(13) -0.0029(10) 0.0093(11) 0.0023(9)
C12 0.0191(12) 0.0175(12) 0.0130(12) 0.0012(10) 0.0073(10) -0.0005(10)
C15 0.0230(13) 0.0137(12) 0.0262(14) 0.0016(10) 0.0124(11) 0.0014(10)
C14 0.0164(12) 0.0200(13) 0.0193(13) 0.0040(10) 0.0076(11) 0.0016(10)
C19 0.0233(14) 0.0177(13) 0.0349(16) -0.0017(11) 0.0159(13) -0.0029(10)
C6 0.0174(12) 0.0134(11) 0.0208(13) 0.0000(10) 0.0087(11) 0.0024(9)
C4 0.0208(13) 0.0234(13) 0.0175(13) -0.0005(10) 0.0111(11) -0.0004(10)
C13 0.0175(12) 0.0169(12) 0.0211(13) 0.0033(10) 0.0089(11) -0.0015(10)
C7 0.0174(12) 0.0134(11) 0.0224(13) 0.0022(10) 0.0086(11) 0.0008(10)
C5 0.0193(12) 0.0190(13) 0.0233(14) -0.0014(10) 0.0126(11) -0.0017(10)
C16 0.0199(12) 0.0171(13) 0.0269(14) 0.0002(11) 0.0114(11) -0.0032(10)
C2 0.0187(12) 0.0123(11) 0.0222(13) -0.0001(10) 0.0114(11) 0.0001(9)
C10 0.0264(15) 0.0408(17) 0.0220(15) 0.0018(13) 0.0036(12) -0.0117(13)
C17 0.0188(12) 0.0160(12) 0.0180(13) -0.0004(10) 0.0094(11) 0.0001(10)
C9 0.0187(13) 0.0382(17) 0.0319(16) 0.0077(13) 0.0073(12) -0.0073(12)
C8 0.0199(13) 0.0283(14) 0.0233(14) 0.0058(11) 0.0098(11) -0.0005(11)
C11 0.0258(14) 0.0296(15) 0.0197(14) 0.0007(11) 0.0086(12) -0.0042(11)
C22 0.0230(13) 0.0217(13) 0.0274(15) 0.0021(11) 0.0136(12) 0.0034(11)
C20 0.0215(13) 0.0282(15) 0.0423(18) -0.0045(13) 0.0190(13) -0.0065(11)
C18 0.0211(13) 0.0196(12) 0.0162(13) 0.0003(10) 0.0088(11) -0.0011(10)
C21 0.0189(13) 0.0306(15) 0.0367(17) -0.0014(13) 0.0147(13) 0.0030(11)
C23 0.0312(15) 0.0196(13) 0.0297(16) -0.0041(12) 0.0127(13) 0.0025(11)
C30 0.0188(12) 0.0165(12) 0.0227(14) 0.0037(10) 0.0079(11) 0.0017(10)
C24 0.0164(12) 0.0192(13) 0.0274(15) -0.0044(11) 0.0111(11) -0.0042(10)
C31 0.0293(16) 0.0243(15) 0.068(2) 0.0170(15) 0.0278(16) 0.0100(12)
B3 0.0234(15) 0.0215(16) 0.0252(17) 0.0006(13) 0.0044(13) 0.0037(12)
B4 0.0216(15) 0.0257(16) 0.0287(17) -0.0035(13) 0.0144(14) -0.0008(12)
B5 0.0229(15) 0.0187(15) 0.0305(17) -0.0030(13) 0.0139(14) -0.0029(12)
B7 0.0224(16) 0.0310(18) 0.037(2) -0.0022(15) 0.0066(15) 0.0037(13)
B6 0.0240(15) 0.0226(15) 0.0229(16) -0.0080(12) 0.0122(13) -0.0037(12)
B8 0.0201(15) 0.0283(17) 0.039(2) -0.0050(15) 0.0123(15) -0.0030(13)
B9 0.0237(15) 0.0256(16) 0.0317(18) -0.0103(14) 0.0094(14) -0.0057(13)
B12 0.0255(16) 0.0338(18) 0.0327(19) -0.0097(15) 0.0058(15) -0.0047(14)
B10 0.0293(17) 0.0337(18) 0.0215(16) -0.0106(14) 0.0069(14) -0.0087(14)
B11 0.0292(17) 0.0303(18) 0.0243(17) 0.0017(14) 0.0010(14) -0.0021(14)
B16 0.0212(15) 0.0313(17) 0.0340(19) -0.0119(15) 0.0092(14) -0.0006(13)
B13 0.0214(15) 0.0266(16) 0.0253(16) 0.0060(13) 0.0138(13) 0.0019(12)
B21 0.0223(15) 0.0422(19) 0.0263(17) -0.0027(15) 0.0126(14) 0.0066(14)
B20 0.0256(17) 0.0277(18) 0.061(3) -0.0055(17) 0.0190(17) 0.0049(14)
B19 0.0295(18) 0.047(2) 0.052(2) 0.0239(19) 0.0230(18) 0.0211(16)
B22 0.0201(15) 0.0340(18) 0.0292(18) -0.0001(14) 0.0114(14) 0.0070(13)
B15 0.0238(16) 0.056(2) 0.0316(19) 0.0170(18) 0.0120(15) 0.0176(16)
B17 0.0186(15) 0.0304(17) 0.040(2) -0.0017(15) 0.0136(15) -0.0017(13)
B18 0.0206(16) 0.061(2) 0.0246(18) -0.0062(17) 0.0052(14) 0.0085(16)
B14 0.0164(14) 0.0339(17) 0.0314(18) -0.0100(15) 0.0076(14) -0.0018(13)
Cl1 0.0430(5) 0.0612(6) 0.0590(6) -0.0218(5) 0.0267(4) -0.0133(4)
Cl3 0.0367(5) 0.0395(5) 0.0906(8) 0.0100(5) 0.0014(5) 0.0025(4)
Cl2 0.0926(8) 0.0555(6) 0.0412(5) 0.0038(5) 0.0204(5) -0.0112(6)
C32 0.0354(17) 0.0358(17) 0.0349(18) -0.0039(14) 0.0080(15) 0.0005(14)

loop_
_atom_type_symbol
_atom_type_description
_atom_type_scat_dispersion_real
_atom_type_scat_dispersion_imag
_atom_type_scat_source
C C 0.0033 0.0016 'International Tables Vol C Tables 4.2.6.8 and 6.1.1.4'
H H 0.0000 0.0000 'International Tables Vol C Tables 4.2.6.8 and 6.1.1.4'
B B 0.0013 0.0007 'International Tables Vol C Tables 4.2.6.8 and 6.1.1.4'
Ir Ir -1.4442 7.9887 'International Tables Vol C Tables 4.2.6.8 and 6.1.1.4'
N N 0.0061 0.0033 'International Tables Vol C Tables 4.2.6.8 and 6.1.1.4'
O O 0.0106 0.0060 'International Tables Vol C Tables 4.2.6.8 and 6.1.1.4'
Cl Cl 0.1484 0.1585 'International Tables Vol C Tables 4.2.6.8 and 6.1.1.4'

loop_
_geom_angle_atom_site_label_1
_geom_angle_atom_site_label_2
_geom_angle_atom_site_label_3
_geom_angle
C1 Ir1 C12 89.30(10)
C1 Ir1 N2 95.76(9)
C12 Ir1 N2 80.82(9)
C1 Ir1 N1 80.56(9)
C12 Ir1 N1 95.01(9)
N2 Ir1 N1 174.52(8)
C1 Ir1 O2 176.03(8)
C12 Ir1 O2 91.34(8)
N2 Ir1 O2 88.21(8)
N1 Ir1 O2 95.47(8)
C1 Ir1 O1 91.78(8)
C12 Ir1 O1 175.56(8)
N2 Ir1 O1 94.79(7)
N1 Ir1 O1 89.41(7)
O2 Ir1 O1 87.88(7)
C24 O1 Ir1 125.40(17)
C26 O2 Ir1 125.52(16)
C11 N1 C7 119.7(2)
C11 N1 Ir1 124.24(18)
C7 N1 Ir1 116.07(16)
C22 N2 C18 119.7(2)
C22 N2 Ir1 124.59(17)
C18 N2 Ir1 115.70(16)
C3 C28 C29 119.5(2)
C3 C28 B4 121.8(2)
C29 C28 B4 109.5(2)
C3 C28 B5 120.5(2)
C29 C28 B5 110.0(2)
B4 C28 B5 62.42(17)
C3 C28 B6 117.1(2)
C29 C28 B6 61.11(17)
B4 C28 B6 112.9(2)
B5 C28 B6 61.81(17)
C3 C28 B3 118.6(2)
C29 C28 B3 60.55(17)
B4 C28 B3 61.81(18)
B5 C28 B3 113.2(2)
B6 C28 B3 112.9(2)
C28 C29 B11 112.3(2)
C28 C29 B3 62.20(17)
B11 C29 B3 62.34(19)
C28 C29 B10 111.8(2)
B11 C29 B10 62.90(19)
B3 C29 B10 114.4(2)
C28 C29 B6 61.68(16)
B11 C29 B6 114.5(2)
B3 C29 B6 114.7(2)
B10 C29 B6 62.22(18)
C28 C29 H29 120.0
B11 C29 H29 118.3
B3 C29 H29 117.5
B10 C29 H29 118.6
B6 C29 H29 117.7
C24 C25 C26 127.6(2)
C24 C25 H25 116.2
C26 C25 H25 116.2
O2 C26 C25 126.4(2)
O2 C26 C27 114.5(2)
C25 C26 C27 119.2(2)
C26 C27 H27A 109.5
C26 C27 H27B 109.5
H27A C27 H27B 109.5
C26 C27 H27C 109.5
H27A C27 H27C 109.5
H27B C27 H27C 109.5
C2 C1 C6 117.0(2)
C2 C1 Ir1 127.85(19)
C6 C1 Ir1 115.17(18)
C2 C3 C4 119.6(2)
C2 C3 C28 119.0(2)
C4 C3 C28 121.3(2)
C13 C12 C17 117.0(2)
C13 C12 Ir1 128.45(18)
C17 C12 Ir1 114.57(18)
C16 C15 C14 119.9(2)
C16 C15 H15 120.0
C14 C15 H15 120.0
C13 C14 C15 119.5(2)
C13 C14 C30 118.6(2)
C15 C14 C30 121.8(2)
C20 C19 C18 120.3(2)
C20 C19 H19 119.9
C18 C19 H19 119.9
C5 C6 C1 121.1(2)
C5 C6 C7 124.1(2)
C1 C6 C7 114.8(2)
C5 C4 C3 119.7(2)
C5 C4 H4 120.1
C3 C4 H4 120.1
C14 C13 C12 122.1(2)
C14 C13 H13 119.0
C12 C13 H13 119.0
N1 C7 C8 119.9(2)
N1 C7 C6 113.1(2)
C8 C7 C6 126.9(2)
C4 C5 C6 120.5(2)
C4 C5 H5 119.8
C6 C5 H5 119.8
C15 C16 C17 120.4(2)
C15 C16 H16 119.8
C17 C16 H16 119.8
C3 C2 C1 122.1(2)
C3 C2 H2 118.9
C1 C2 H2 118.9
C11 C10 C9 118.7(3)
C11 C10 H10 120.7
C9 C10 H10 120.7
C16 C17 C12 121.1(2)
C16 C17 C18 124.0(2)
C12 C17 C18 114.9(2)
C8 C9 C10 119.3(3)
C8 C9 H9 120.3
C10 C9 H9 120.3
C9 C8 C7 120.1(3)
C9 C8 H8 120.0
C7 C8 H8 120.0
N1 C11 C10 122.3(3)
N1 C11 H11 118.8
C10 C11 H11 118.8
N2 C22 C21 122.2(2)
N2 C22 H22 118.9
C21 C22 H22 118.9
C19 C20 C21 119.3(2)
C19 C20 H20 120.4
C21 C20 H20 120.4
N2 C18 C19 119.7(2)
N2 C18 C17 113.8(2)
C19 C18 C17 126.4(2)
C22 C21 C20 118.9(2)
C22 C21 H21 120.6
C20 C21 H21 120.6
C24 C23 H23A 109.5
C24 C23 H23B 109.5
H23A C23 H23B 109.5
C24 C23 H23C 109.5
H23A C23 H23C 109.5
H23B C23 H23C 109.5
C14 C30 C31 119.4(2)
C14 C30 B13 121.3(2)
C31 C30 B13 110.2(2)
C14 C30 B14 121.2(2)
C31 C30 B14 109.3(2)
B13 C30 B14 62.34(18)
C14 C30 B15 117.9(2)
C31 C30 B15 60.3(2)
B13 C30 B15 112.7(2)
B14 C30 B15 61.5(2)
C14 C30 B16 118.0(2)
C31 C30 B16 61.4(2)
B13 C30 B16 61.96(18)
B14 C30 B16 113.0(2)
B15 C30 B16 112.8(2)
O1 C24 C25 126.3(2)
O1 C24 C23 114.6(2)
C25 C24 C23 119.1(2)
C30 C31 B15 61.93(18)
C30 C31 B19 112.1(2)
B15 C31 B19 62.2(2)
C30 C31 B20 112.0(2)
B15 C31 B20 114.1(2)
B19 C31 B20 62.8(2)
C30 C31 B16 61.65(18)
B15 C31 B16 114.3(2)
B19 C31 B16 114.5(2)
B20 C31 B16 62.6(2)
C30 C31 H31 120.0
B15 C31 H31 117.9
B19 C31 H31 118.4
B20 C31 H31 118.4
B16 C31 H31 117.7
C29 B3 C28 57.25(16)
C29 B3 B7 105.2(2)
C28 B3 B7 105.6(2)
C29 B3 B11 58.67(18)
C28 B3 B11 105.3(2)
B7 B3 B11 60.6(2)
C29 B3 B4 104.2(2)
C28 B3 B4 58.44(16)
B7 B3 B4 60.30(19)
B11 B3 B4 108.3(2)
C29 B3 H3 124.7
C28 B3 H3 124.2
B7 B3 H3 122.2
B11 B3 H3 121.7
B4 B3 H3 122.4
C28 B4 B8 105.8(2)
C28 B4 B3 59.75(17)
B8 B4 B3 108.1(2)
C28 B4 B7 106.0(2)
B8 B4 B7 60.47(19)
B3 B4 B7 59.45(18)
C28 B4 B5 59.13(16)
B8 B4 B5 60.27(17)
B3 B4 B5 108.8(2)
B7 B4 B5 108.9(2)
C28 B4 H4A 123.7
B8 B4 H4A 122.1
B3 B4 H4A 121.4
B7 B4 H4A 122.0
B5 B4 H4A 121.0
C28 B5 B6 59.20(16)
C28 B5 B9 105.3(2)
B6 B5 B9 59.63(18)
C28 B5 B4 58.45(16)
B6 B5 B4 107.5(2)
B9 B5 B4 107.7(2)
C28 B5 B8 104.8(2)
B6 B5 B8 107.6(2)
B9 B5 B8 60.24(19)
B4 B5 B8 59.59(18)
C28 B5 H5A 124.3
B6 B5 H5A 121.7
B9 B5 H5A 122.2
B4 B5 H5A 122.0
B8 B5 H5A 122.5
B3 B7 B4 60.25(18)
B3 B7 B11 59.95(19)
B4 B7 B11 107.7(2)
B3 B7 B8 108.1(2)
B4 B7 B8 59.74(19)
B11 B7 B8 107.6(2)
B3 B7 B12 107.9(2)
B4 B7 B12 107.3(2)
B11 B7 B12 59.9(2)
B8 B7 B12 59.6(2)
B3 B7 H7 121.5
B4 B7 H7 122.0
B11 B7 H7 121.9
B8 B7 H7 122.0
B12 B7 H7 122.1
C29 B6 C28 57.21(16)
C29 B6 B9 104.9(2)
C28 B6 B9 105.7(2)
C29 B6 B10 58.68(17)
C28 B6 B10 105.3(2)
B9 B6 B10 60.19(19)
C29 B6 B5 104.7(2)
C28 B6 B5 59.00(16)
B9 B6 B5 60.35(18)
B10 B6 B5 108.4(2)
C29 B6 H6 124.7
C28 B6 H6 124.0
B9 B6 H6 122.5
B10 B6 H6 121.9
B5 B6 H6 122.0
B4 B8 B12 108.0(2)
B4 B8 B5 60.14(17)
B12 B8 B5 108.1(2)
B4 B8 B7 59.79(19)
B12 B8 B7 60.4(2)
B5 B8 B7 108.2(2)
B4 B8 B9 107.8(2)
B12 B8 B9 60.2(2)
B5 B8 B9 59.77(18)
B7 B8 B9 108.4(3)
B4 B8 H8A 121.9
B12 B8 H8A 121.5
B5 B8 H8A 121.7
B7 B8 H8A 121.4
B9 B8 H8A 121.7
B6 B9 B10 60.07(18)
B6 B9 B5 60.02(17)
B10 B9 B5 108.0(2)
B6 B9 B12 107.9(2)
B10 B9 B12 59.9(2)
B5 B9 B12 107.8(2)
B6 B9 B8 107.7(2)
B10 B9 B8 107.4(2)
B5 B9 B8 59.99(18)
B12 B9 B8 59.6(2)
B6 B9 H9A 121.7
B10 B9 H9A 121.8
B5 B9 H9A 121.7
B12 B9 H9A 121.9
B8 B9 H9A 122.1
B8 B12 B10 107.9(2)
B8 B12 B11 107.8(2)
B10 B12 B11 60.1(2)
B8 B12 B9 60.28(19)
B10 B12 B9 59.74(19)
B11 B12 B9 107.9(2)
B8 B12 B7 60.1(2)
B10 B12 B7 107.8(2)
B11 B12 B7 59.7(2)
B9 B12 B7 108.2(2)
B8 B12 H12 121.7
B10 B12 H12 121.9
B11 B12 H12 121.9
B9 B12 H12 121.6
B7 B12 H12 121.7
C29 B10 B6 59.10(17)
C29 B10 B9 104.9(2)
B6 B10 B9 59.74(18)
C29 B10 B12 104.5(2)
B6 B10 B12 108.0(2)
B9 B10 B12 60.37(19)
C29 B10 B11 58.32(18)
B6 B10 B11 108.1(2)
B9 B10 B11 108.5(2)
B12 B10 B11 60.10(19)
C29 B10 H10A 124.9
B6 B10 H10A 121.4
B9 B10 H10A 122.1
B12 B10 H10A 122.3
B11 B10 H10A 121.4
C29 B11 B3 58.99(18)
C29 B11 B7 104.6(2)
B3 B11 B7 59.5(2)
C29 B11 B10 58.78(18)
B3 B11 B10 108.3(2)
B7 B11 B10 108.2(2)
C29 B11 B12 104.6(2)
B3 B11 B12 107.9(3)
B7 B11 B12 60.4(2)
B10 B11 B12 59.82(19)
C29 B11 H11A 124.7
B3 B11 H11A 121.5
B7 B11 H11A 122.4
B10 B11 H11A 121.3
B12 B11 H11A 122.4
C31 B16 C30 56.98(17)
C31 B16 B21 104.6(2)
C30 B16 B21 105.6(2)
C31 B16 B13 103.9(2)
C30 B16 B13 58.43(17)
B21 B16 B13 60.66(19)
C31 B16 B20 58.3(2)
C30 B16 B20 104.8(2)
B21 B16 B20 60.3(2)
B13 B16 B20 108.2(2)
C31 B16 H16A 125.2
C30 B16 H16A 124.3
B21 B16 H16A 122.3
B13 B16 H16A 122.2
B20 B16 H16A 122.0
C30 B13 B14 58.88(17)
C30 B13 B16 59.61(17)
B14 B13 B16 108.3(2)
C30 B13 B17 104.9(2)
B14 B13 B17 59.64(19)
B16 B13 B17 107.4(2)
C30 B13 B21 105.5(2)
B14 B13 B21 108.0(2)
B16 B13 B21 59.43(18)
B17 B13 B21 60.04(18)
C30 B13 H13A 124.0
B14 B13 H13A 121.5
B16 B13 H13A 121.5
B17 B13 H13A 122.7
B21 B13 H13A 122.3
B16 B21 B20 60.45(19)
B16 B21 B17 107.6(2)
B20 B21 B17 106.8(2)
B16 B21 B13 59.91(17)
B20 B21 B13 107.8(2)
B17 B21 B13 59.78(18)
B16 B21 B22 108.0(2)
B20 B21 B22 59.3(2)
B17 B21 B22 59.68(19)
B13 B21 B22 107.7(2)
B16 B21 H21A 121.5
B20 B21 H21A 122.2
B17 B21 H21A 122.4
B13 B21 H21A 121.8
B22 B21 H21A 122.0
C31 B20 B22 104.7(3)
C31 B20 B19 58.6(2)
B22 B20 B19 60.0(2)
C31 B20 B21 104.5(2)
B22 B20 B21 60.49(19)
B19 B20 B21 108.2(3)
C31 B20 B16 59.18(19)
B22 B20 B16 108.0(2)
B19 B20 B16 108.3(2)
B21 B20 B16 59.26(19)
C31 B20 H20A 124.8
B22 B20 H20A 122.2
B19 B20 H20A 121.3
B21 B20 H20A 122.5
B16 B20 H20A 121.5
C31 B19 B18 104.8(2)
C31 B19 B15 58.5(2)
B18 B19 B15 59.8(2)
C31 B19 B22 104.4(3)
B18 B19 B22 60.8(2)
B15 B19 B22 108.0(3)
C31 B19 B20 58.6(2)
B18 B19 B20 108.3(3)
B15 B19 B20 107.7(2)
B22 B19 B20 59.6(2)
C31 B19 H19A 124.9
B18 B19 H19A 121.9
B15 B19 H19A 121.7
B22 B19 H19A 122.3
B20 B19 H19A 121.6
B20 B22 B19 60.5(2)
B20 B22 B17 107.9(2)
B19 B22 B17 107.1(2)
B20 B22 B18 107.8(2)
B19 B22 B18 59.2(2)
B17 B22 B18 59.7(2)
B20 B22 B21 60.2(2)
B19 B22 B21 108.4(2)
B17 B22 B21 60.05(19)
B18 B22 B21 108.1(2)
B20 B22 H22A 121.5
B19 B22 H22A 122.0
B17 B22 H22A 122.2
B18 B22 H22A 122.1
B21 B22 H22A 121.3
C31 B15 C30 57.72(18)
C31 B15 B18 105.6(3)
C30 B15 B18 106.5(2)
C31 B15 B14 105.2(2)
C30 B15 B14 58.98(17)
B18 B15 B14 60.9(2)
C31 B15 B19 59.3(2)
C30 B15 B19 106.4(3)
B18 B15 B19 60.0(2)
B14 B15 B19 108.9(3)
C31 B15 H15A 124.2
C30 B15 H15A 123.4
B18 B15 H15A 122.2
B14 B15 H15A 121.7
B19 B15 H15A 121.4
B14 B17 B18 60.4(2)
B14 B17 B22 108.6(2)
B18 B17 B22 60.4(2)
B14 B17 B13 60.00(18)
B18 B17 B13 108.6(2)
B22 B17 B13 108.5(2)
B14 B17 B21 108.4(2)
B18 B17 B21 108.8(3)
B22 B17 B21 60.27(19)
B13 B17 B21 60.18(18)
B14 B17 H17 121.5
B18 B17 H17 121.2
B22 B17 H17 121.3
B13 B17 H17 121.5
B21 B17 H17 121.4
B15 B18 B19 60.2(2)
B15 B18 B17 107.2(2)
B19 B18 B17 107.9(3)
B15 B18 B14 59.63(19)
B19 B18 B14 108.0(2)
B17 B18 B14 59.6(2)
B15 B18 B22 107.7(3)
B19 B18 B22 60.0(2)
B17 B18 B22 59.89(19)
B14 B18 B22 107.6(2)
B15 B18 H18 122.1
B19 B18 H18 121.5
B17 B18 H18 122.1
B14 B18 H18 122.0
B22 B18 H18 121.8
C30 B14 B15 59.51(19)
C30 B14 B17 105.4(2)
B15 B14 B17 107.4(2)
C30 B14 B13 58.78(17)
B15 B14 B13 108.2(2)
B17 B14 B13 60.36(19)
C30 B14 B18 105.8(2)
B15 B14 B18 59.4(2)
B17 B14 B18 60.03(19)
B13 B14 B18 108.6(2)
C30 B14 H14 123.9
B15 B14 H14 121.8
B17 B14 H14 122.4
B13 B14 H14 121.2
B18 B14 H14 122.1
Cl2 C32 Cl3 111.1(2)
Cl2 C32 Cl1 110.93(18)
Cl3 C32 Cl1 110.44(18)
Cl2 C32 H32 108.1
Cl3 C32 H32 108.1
Cl1 C32 H32 108.1

loop_
_geom_bond_atom_site_label_1
_geom_bond_atom_site_label_2
_geom_bond_distance
Ir1 C1 1.981(3)
Ir1 C12 1.987(2)
Ir1 N2 2.035(2)
Ir1 N1 2.037(2)
Ir1 O2 2.1311(18)
Ir1 O1 2.1353(17)
O1 C24 1.269(3)
O2 C26 1.269(3)
N1 C11 1.345(3)
N1 C7 1.366(3)
N2 C22 1.344(3)
N2 C18 1.367(3)
C28 C3 1.506(3)
C28 C29 1.652(4)
C28 B4 1.714(4)
C28 B5 1.726(4)
C28 B6 1.730(4)
C28 B3 1.738(4)
C29 B11 1.705(4)
C29 B3 1.711(4)
C29 B10 1.713(4)
C29 B6 1.721(4)
C29 H29 1.1000
C25 C24 1.398(4)
C25 C26 1.401(4)
C25 H25 0.9300
C26 C27 1.511(4)
C27 H27A 0.9600
C27 H27B 0.9600
C27 H27C 0.9600
C1 C2 1.409(4)
C1 C6 1.414(3)
C3 C2 1.381(4)
C3 C4 1.400(4)
C12 C13 1.399(3)
C12 C17 1.419(3)
C15 C16 1.379(3)
C15 C14 1.400(3)
C15 H15 0.9300
C14 C13 1.396(3)
C14 C30 1.505(3)
C19 C20 1.376(4)
C19 C18 1.395(4)
C19 H19 0.9300
C6 C5 1.389(4)
C6 C7 1.469(3)
C4 C5 1.387(4)
C4 H4 0.9300
C13 H13 0.9300
C7 C8 1.391(3)
C5 H5 0.9300
C16 C17 1.399(4)
C16 H16 0.9300
C2 H2 0.9300
C10 C11 1.375(4)
C10 C9 1.390(4)
C10 H10 0.9300
C17 C18 1.459(3)
C9 C8 1.378(4)
C9 H9 0.9300
C8 H8 0.9300
C11 H11 0.9300
C22 C21 1.380(4)
C22 H22 0.9300
C20 C21 1.385(4)
C20 H20 0.9300
C21 H21 0.9300
C23 C24 1.509(4)
C23 H23A 0.9600
C23 H23B 0.9600
C23 H23C 0.9600
C30 C31 1.646(4)
C30 B13 1.707(4)
C30 B14 1.708(4)
C30 B15 1.718(4)
C30 B16 1.728(4)
C31 B15 1.692(5)
C31 B19 1.706(5)
C31 B20 1.706(5)
C31 B16 1.723(5)
C31 H31 1.1000
B3 B7 1.759(5)
B3 B11 1.768(5)
B3 B4 1.773(5)
B3 H3 1.1000
B4 B8 1.773(5)
B4 B7 1.774(5)
B4 B5 1.783(4)
B4 H4A 1.1000
B5 B6 1.775(4)
B5 B9 1.781(5)
B5 B8 1.785(4)
B5 H5A 1.1000
B7 B11 1.779(5)
B7 B8 1.786(5)
B7 B12 1.792(5)
B7 H7 1.1000
B6 B9 1.768(4)
B6 B10 1.774(5)
B6 H6 1.1000
B8 B12 1.777(5)
B8 B9 1.790(5)
B8 H8A 1.1000
B9 B10 1.776(5)
B9 B12 1.788(5)
B9 H9A 1.1000
B12 B10 1.779(5)
B12 B11 1.784(5)
B12 H12 1.1000
B10 B11 1.783(5)
B10 H10A 1.1000
B11 H11A 1.1000
B16 B21 1.759(5)
B16 B13 1.768(5)
B16 B20 1.781(5)
B16 H16A 1.1000
B13 B14 1.768(5)
B13 B17 1.774(4)
B13 B21 1.781(4)
B13 H13A 1.1000
B21 B20 1.778(5)
B21 B17 1.779(5)
B21 B22 1.782(5)
B21 H21A 1.1000
B20 B22 1.761(5)
B20 B19 1.777(6)
B20 H20A 1.1000
B19 B18 1.753(6)
B19 B15 1.755(5)
B19 B22 1.768(5)
B19 H19A 1.1000
B22 B17 1.772(5)
B22 B18 1.781(5)
B22 H22A 1.1000
B15 B18 1.748(5)
B15 B14 1.752(5)
B15 H15A 1.1000
B17 B14 1.761(5)
B17 B18 1.769(5)
B17 H17 1.1000
B18 B14 1.775(5)
B18 H18 1.1000
B14 H14 1.1000
Cl1 C32 1.764(3)
Cl3 C32 1.749(3)
Cl2 C32 1.734(4)
C32 H32 0.9800

loop_
_geom_torsion_atom_site_label_1
_geom_torsion_atom_site_label_2
_geom_torsion_atom_site_label_3
_geom_torsion_atom_site_label_4
_geom_torsion
C1 Ir1 O1 C24 166.0(2)
C12 Ir1 O1 C24 -90.0(11)
N2 Ir1 O1 C24 -98.1(2)
N1 Ir1 O1 C24 85.4(2)
O2 Ir1 O1 C24 -10.07(19)
C1 Ir1 O2 C26 -78.1(12)
C12 Ir1 O2 C26 -177.3(2)
N2 Ir1 O2 C26 101.9(2)
N1 Ir1 O2 C26 -82.2(2)
O1 Ir1 O2 C26 7.1(2)
C1 Ir1 N1 C11 -176.3(2)
C12 Ir1 N1 C11 95.3(2)
N2 Ir1 N1 C11 135.6(8)
O2 Ir1 N1 C11 3.5(2)
O1 Ir1 N1 C11 -84.4(2)
C1 Ir1 N1 C7 5.32(17)
C12 Ir1 N1 C7 -83.14(18)
N2 Ir1 N1 C7 -42.9(9)
O2 Ir1 N1 C7 -174.97(17)
O1 Ir1 N1 C7 97.21(17)
C1 Ir1 N2 C22 85.7(2)
C12 Ir1 N2 C22 174.0(2)
N1 Ir1 N2 C22 133.3(8)
O2 Ir1 N2 C22 -94.3(2)
O1 Ir1 N2 C22 -6.6(2)
C1 Ir1 N2 C18 -92.35(18)
C12 Ir1 N2 C18 -4.00(18)
N1 Ir1 N2 C18 -44.7(9)
O2 Ir1 N2 C18 87.65(17)
O1 Ir1 N2 C18 175.37(17)
C3 C28 C29 B11 146.7(2)
B4 C28 C29 B11 -0.7(3)
B5 C28 C29 B11 -67.5(3)
B6 C28 C29 B11 -106.7(2)
B3 C28 C29 B11 38.5(2)
C3 C28 C29 B3 108.2(2)
B4 C28 C29 B3 -39.2(2)
B5 C28 C29 B3 -106.0(2)
B6 C28 C29 B3 -145.2(2)
C3 C28 C29 B10 -144.8(2)
B4 C28 C29 B10 67.8(3)
B5 C28 C29 B10 1.0(3)
B6 C28 C29 B10 -38.2(2)
B3 C28 C29 B10 107.0(2)
C3 C28 C29 B6 -106.6(2)
B4 C28 C29 B6 106.0(2)
B5 C28 C29 B6 39.2(2)
B3 C28 C29 B6 145.2(2)
Ir1 O2 C26 C25 -0.8(4)
Ir1 O2 C26 C27 178.94(17)
C24 C25 C26 O2 -7.0(5)
C24 C25 C26 C27 173.3(3)
C12 Ir1 C1 C2 -90.4(2)
N2 Ir1 C1 C2 -9.7(2)
N1 Ir1 C1 C2 174.4(2)
O2 Ir1 C1 C2 170.3(10)
O1 Ir1 C1 C2 85.3(2)
C12 Ir1 C1 C6 91.38(18)
N2 Ir1 C1 C6 172.07(17)
N1 Ir1 C1 C6 -3.82(17)
O2 Ir1 C1 C6 -8.0(13)
O1 Ir1 C1 C6 -92.93(17)
C29 C28 C3 C2 -169.2(2)
B4 C28 C3 C2 -25.9(3)
B5 C28 C3 C2 48.6(3)
B6 C28 C3 C2 120.3(2)
B3 C28 C3 C2 -98.7(3)
C29 C28 C3 C4 13.1(3)
B4 C28 C3 C4 156.4(2)
B5 C28 C3 C4 -129.1(3)
B6 C28 C3 C4 -57.4(3)
B3 C28 C3 C4 83.6(3)
C1 Ir1 C12 C13 -78.8(2)
N2 Ir1 C12 C13 -174.7(2)
N1 Ir1 C12 C13 1.7(2)
O2 Ir1 C12 C13 97.3(2)
O1 Ir1 C12 C13 177(7)
C1 Ir1 C12 C17 100.73(19)
N2 Ir1 C12 C17 4.78(18)
N1 Ir1 C12 C17 -178.80(18)
O2 Ir1 C12 C17 -83.19(18)
O1 Ir1 C12 C17 -3.4(12)
C16 C15 C14 C13 -0.5(4)
C16 C15 C14 C30 177.9(2)
C2 C1 C6 C5 1.1(3)
Ir1 C1 C6 C5 179.52(18)
C2 C1 C6 C7 -176.4(2)
Ir1 C1 C6 C7 2.0(3)
C2 C3 C4 C5 1.5(4)
C28 C3 C4 C5 179.2(2)
C15 C14 C13 C12 0.1(4)
C30 C14 C13 C12 -178.4(2)
C17 C12 C13 C14 0.9(4)
Ir1 C12 C13 C14 -179.6(2)
C11 N1 C7 C8 -1.7(4)
Ir1 N1 C7 C8 176.78(18)
C11 N1 C7 C6 175.9(2)
Ir1 N1 C7 C6 -5.6(3)
C5 C6 C7 N1 -175.1(2)
C1 C6 C7 N1 2.4(3)
C5 C6 C7 C8 2.4(4)
C1 C6 C7 C8 179.8(2)
C3 C4 C5 C6 0.8(4)
C1 C6 C5 C4 -2.1(4)
C7 C6 C5 C4 175.2(2)
C14 C15 C16 C17 -0.1(4)
C4 C3 C2 C1 -2.5(4)
C28 C3 C2 C1 179.7(2)
C6 C1 C2 C3 1.2(3)
Ir1 C1 C2 C3 -176.97(18)
C15 C16 C17 C12 1.2(4)
C15 C16 C17 C18 -174.6(2)
C13 C12 C17 C16 -1.6(4)
Ir1 C12 C17 C16 178.88(19)
C13 C12 C17 C18 174.6(2)
Ir1 C12 C17 C18 -5.0(3)
C11 C10 C9 C8 -0.5(5)
C10 C9 C8 C7 -1.0(4)
N1 C7 C8 C9 2.1(4)
C6 C7 C8 C9 -175.2(3)
C7 N1 C11 C10 0.3(4)
Ir1 N1 C11 C10 -178.1(2)
C9 C10 C11 N1 0.8(5)
C18 N2 C22 C21 -0.4(4)
Ir1 N2 C22 C21 -178.3(2)
C18 C19 C20 C21 0.4(5)
C22 N2 C18 C19 1.0(4)
Ir1 N2 C18 C19 179.1(2)
C22 N2 C18 C17 -175.7(2)
Ir1 N2 C18 C17 2.4(3)
C20 C19 C18 N2 -1.0(4)
C20 C19 C18 C17 175.3(3)
C16 C17 C18 N2 177.7(2)
C12 C17 C18 N2 1.6(3)
C16 C17 C18 C19 1.2(4)
C12 C17 C18 C19 -174.8(3)
N2 C22 C21 C20 -0.2(4)
C19 C20 C21 C22 0.2(5)
C13 C14 C30 C31 -171.7(3)
C15 C14 C30 C31 9.9(4)
C13 C14 C30 B13 44.7(4)
C15 C14 C30 B13 -133.8(3)
C13 C14 C30 B14 -29.9(4)
C15 C14 C30 B14 151.7(3)
C13 C14 C30 B15 -101.8(3)
C15 C14 C30 B15 79.8(3)
C13 C14 C30 B16 117.2(3)
C15 C14 C30 B16 -61.2(3)
Ir1 O1 C24 C25 7.1(4)
Ir1 O1 C24 C23 -175.63(16)
C26 C25 C24 O1 3.4(4)
C26 C25 C24 C23 -173.8(3)
C14 C30 C31 B15 107.3(3)
B13 C30 C31 B15 -105.3(2)
B14 C30 C31 B15 -38.6(2)
B16 C30 C31 B15 -144.9(2)
C14 C30 C31 B19 145.4(3)
B13 C30 C31 B19 -67.3(3)
B14 C30 C31 B19 -0.5(3)
B15 C30 C31 B19 38.1(3)
B16 C30 C31 B19 -106.8(3)
C14 C30 C31 B20 -146.2(3)
B13 C30 C31 B20 1.1(3)
B14 C30 C31 B20 67.9(3)
B15 C30 C31 B20 106.5(3)
B16 C30 C31 B20 -38.4(2)
C14 C30 C31 B16 -107.8(3)
B13 C30 C31 B16 39.6(2)
B14 C30 C31 B16 106.3(2)
B15 C30 C31 B16 144.9(2)
B11 C29 B3 C28 -139.4(2)
B10 C29 B3 C28 -102.8(2)
B6 C29 B3 C28 -33.6(2)
C28 C29 B3 B7 99.0(2)
B11 C29 B3 B7 -40.4(2)
B10 C29 B3 B7 -3.8(3)
B6 C29 B3 B7 65.5(3)
C28 C29 B3 B11 139.4(2)
B10 C29 B3 B11 36.6(2)
B6 C29 B3 B11 105.9(3)
C28 C29 B3 B4 36.47(19)
B11 C29 B3 B4 -103.0(2)
B10 C29 B3 B4 -66.3(3)
B6 C29 B3 B4 2.9(3)
C3 C28 B3 C29 -109.7(2)
B4 C28 B3 C29 137.4(2)
B5 C28 B3 C29 100.7(2)
B6 C28 B3 C29 32.8(2)
C3 C28 B3 B7 152.0(2)
C29 C28 B3 B7 -98.3(2)
B4 C28 B3 B7 39.2(2)
B5 C28 B3 B7 2.4(3)
B6 C28 B3 B7 -65.5(3)
C3 C28 B3 B11 -144.8(2)
C29 C28 B3 B11 -35.2(2)
B4 C28 B3 B11 102.3(2)
B5 C28 B3 B11 65.5(3)
B6 C28 B3 B11 -2.3(3)
C3 C28 B3 B4 112.9(3)
C29 C28 B3 B4 -137.4(2)
B5 C28 B3 B4 -36.8(2)
B6 C28 B3 B4 -104.6(2)
C3 C28 B4 B8 150.2(2)
C29 C28 B4 B8 -63.3(3)
B5 C28 B4 B8 39.6(2)
B6 C28 B4 B8 2.6(3)
B3 C28 B4 B8 -102.0(2)
C3 C28 B4 B3 -107.9(3)
C29 C28 B4 B3 38.7(2)
B5 C28 B4 B3 141.6(2)
B6 C28 B4 B3 104.6(2)
C3 C28 B4 B7 -146.7(2)
C29 C28 B4 B7 -0.2(3)
B5 C28 B4 B7 102.8(2)
B6 C28 B4 B7 65.8(3)
B3 C28 B4 B7 -38.8(2)
C3 C28 B4 B5 110.5(3)
C29 C28 B4 B5 -103.0(2)
B6 C28 B4 B5 -37.0(2)
B3 C28 B4 B5 -141.6(2)
C29 B3 B4 C28 -35.92(18)
B7 B3 B4 C28 -135.6(2)
B11 B3 B4 C28 -97.1(2)
C29 B3 B4 B8 62.2(3)
C28 B3 B4 B8 98.2(2)
B7 B3 B4 B8 -37.4(2)
B11 B3 B4 B8 1.0(3)
C29 B3 B4 B7 99.7(2)
C28 B3 B4 B7 135.6(2)
B11 B3 B4 B7 38.4(2)
C29 B3 B4 B5 -1.7(3)
C28 B3 B4 B5 34.3(2)
B7 B3 B4 B5 -101.3(2)
B11 B3 B4 B5 -62.9(3)
C3 C28 B5 B6 106.5(3)
C29 C28 B5 B6 -38.9(2)
B4 C28 B5 B6 -141.0(2)
B3 C28 B5 B6 -104.5(2)
C3 C28 B5 B9 145.8(2)
C29 C28 B5 B9 0.4(3)
B4 C28 B5 B9 -101.7(2)
B6 C28 B5 B9 39.3(2)
B3 C28 B5 B9 -65.2(3)
C3 C28 B5 B4 -112.5(3)
C29 C28 B5 B4 102.1(2)
B6 C28 B5 B4 141.0(2)
B3 C28 B5 B4 36.5(2)
C3 C28 B5 B8 -151.5(2)
C29 C28 B5 B8 63.0(3)
B4 C28 B5 B8 -39.1(2)
B6 C28 B5 B8 101.9(2)
B3 C28 B5 B8 -2.5(3)
B8 B4 B5 C28 -135.0(2)
B3 B4 B5 C28 -34.5(2)
B7 B4 B5 C28 -97.7(2)
C28 B4 B5 B6 34.51(19)
B8 B4 B5 B6 -100.5(2)
B3 B4 B5 B6 0.0(3)
B7 B4 B5 B6 -63.2(3)
C28 B4 B5 B9 97.4(2)
B8 B4 B5 B9 -37.6(2)
B3 B4 B5 B9 62.9(3)
B7 B4 B5 B9 -0.3(3)
C28 B4 B5 B8 135.0(2)
B3 B4 B5 B8 100.5(3)
B7 B4 B5 B8 37.3(2)
C29 B3 B7 B4 -97.9(2)
C28 B3 B7 B4 -38.3(2)
B11 B3 B7 B4 -137.3(2)
C29 B3 B7 B11 39.5(2)
C28 B3 B7 B11 99.1(2)
B4 B3 B7 B11 137.3(2)
C29 B3 B7 B8 -60.8(3)
C28 B3 B7 B8 -1.2(3)
B11 B3 B7 B8 -100.2(3)
B4 B3 B7 B8 37.1(2)
C29 B3 B7 B12 2.2(3)
C28 B3 B7 B12 61.8(3)
B11 B3 B7 B12 -37.3(2)
B4 B3 B7 B12 100.1(3)
C28 B4 B7 B3 39.0(2)
B8 B4 B7 B3 138.4(2)
B5 B4 B7 B3 101.2(2)
C28 B4 B7 B11 1.0(3)
B8 B4 B7 B11 100.4(3)
B3 B4 B7 B11 -38.0(2)
B5 B4 B7 B11 63.2(3)
C28 B4 B7 B8 -99.4(2)
B3 B4 B7 B8 -138.4(2)
B5 B4 B7 B8 -37.2(2)
C28 B4 B7 B12 -62.2(3)
B8 B4 B7 B12 37.2(2)
B3 B4 B7 B12 -101.2(3)
B5 B4 B7 B12 0.0(3)
B11 C29 B6 C28 103.1(3)
B3 C29 B6 C28 33.7(2)
B10 C29 B6 C28 139.5(2)
C28 C29 B6 B9 -99.3(2)
B11 C29 B6 B9 3.8(3)
B3 C29 B6 B9 -65.6(3)
B10 C29 B6 B9 40.2(2)
C28 C29 B6 B10 -139.5(2)
B11 C29 B6 B10 -36.3(2)
B3 C29 B6 B10 -105.7(3)
C28 C29 B6 B5 -36.67(19)
B11 C29 B6 B5 66.5(3)
B3 C29 B6 B5 -2.9(3)
B10 C29 B6 B5 102.8(2)
C3 C28 B6 C29 110.5(2)
B4 C28 B6 C29 -100.4(2)
B5 C28 B6 C29 -137.6(2)
B3 C28 B6 C29 -32.6(2)
C3 C28 B6 B9 -151.7(2)
C29 C28 B6 B9 97.9(2)
B4 C28 B6 B9 -2.5(3)
B5 C28 B6 B9 -39.8(2)
B3 C28 B6 B9 65.2(3)
C3 C28 B6 B10 145.6(2)
C29 C28 B6 B10 35.1(2)
B4 C28 B6 B10 -65.3(3)
B5 C28 B6 B10 -102.5(2)
B3 C28 B6 B10 2.5(3)
C3 C28 B6 B5 -111.9(3)
C29 C28 B6 B5 137.6(2)
B4 C28 B6 B5 37.2(2)
B3 C28 B6 B5 105.0(2)
C28 B5 B6 C29 35.86(18)
B9 B5 B6 C29 -99.0(2)
B4 B5 B6 C29 1.7(3)
B8 B5 B6 C29 -61.2(3)
B9 B5 B6 C28 -134.9(2)
B4 B5 B6 C28 -34.20(19)
B8 B5 B6 C28 -97.0(2)
C28 B5 B6 B9 134.9(2)
B4 B5 B6 B9 100.7(2)
B8 B5 B6 B9 37.9(2)
C28 B5 B6 B10 97.2(2)
B9 B5 B6 B10 -37.7(2)
B4 B5 B6 B10 63.0(3)
B8 B5 B6 B10 0.2(3)
C28 B4 B8 B12 61.9(3)
B3 B4 B8 B12 -0.8(3)
B7 B4 B8 B12 -37.8(2)
B5 B4 B8 B12 101.0(2)
C28 B4 B8 B5 -39.1(2)
B3 B4 B8 B5 -101.8(2)
B7 B4 B8 B5 -138.8(2)
C28 B4 B8 B7 99.7(2)
B3 B4 B8 B7 37.0(2)
B5 B4 B8 B7 138.8(2)
C28 B4 B8 B9 -1.7(3)
B3 B4 B8 B9 -64.4(3)
B7 B4 B8 B9 -101.3(3)
B5 B4 B8 B9 37.4(2)
C28 B5 B8 B4 38.5(2)
B6 B5 B8 B4 100.4(2)
B9 B5 B8 B4 138.0(2)
C28 B5 B8 B12 -62.2(3)
B6 B5 B8 B12 -0.4(3)
B9 B5 B8 B12 37.2(2)
B4 B5 B8 B12 -100.8(2)
C28 B5 B8 B7 1.7(3)
B6 B5 B8 B7 63.5(3)
B9 B5 B8 B7 101.1(3)
B4 B5 B8 B7 -36.9(2)
C28 B5 B8 B9 -99.4(2)
B6 B5 B8 B9 -37.6(2)
B4 B5 B8 B9 -138.0(2)
B3 B7 B8 B4 -37.3(2)
B11 B7 B8 B4 -100.6(2)
B12 B7 B8 B4 -137.9(2)
B3 B7 B8 B12 100.6(3)
B4 B7 B8 B12 137.9(2)
B11 B7 B8 B12 37.3(2)
B3 B7 B8 B5 -0.3(3)
B4 B7 B8 B5 37.0(2)
B11 B7 B8 B5 -63.6(3)
B12 B7 B8 B5 -100.9(3)
B3 B7 B8 B9 63.0(3)
B4 B7 B8 B9 100.3(2)
B11 B7 B8 B9 -0.3(3)
B12 B7 B8 B9 -37.6(2)
C29 B6 B9 B10 -39.4(2)
C28 B6 B9 B10 -98.9(2)
B5 B6 B9 B10 -138.1(2)
C29 B6 B9 B5 98.6(2)
C28 B6 B9 B5 39.1(2)
B10 B6 B9 B5 138.1(2)
C29 B6 B9 B12 -2.0(3)
C28 B6 B9 B12 -61.5(3)
B10 B6 B9 B12 37.4(2)
B5 B6 B9 B12 -100.7(2)
C29 B6 B9 B8 60.9(3)
C28 B6 B9 B8 1.3(3)
B10 B6 B9 B8 100.3(3)
B5 B6 B9 B8 -37.8(2)
C28 B5 B9 B6 -39.12(19)
B4 B5 B9 B6 -100.3(2)
B8 B5 B9 B6 -137.6(2)
C28 B5 B9 B10 -1.6(3)
B6 B5 B9 B10 37.5(2)
B4 B5 B9 B10 -62.8(3)
B8 B5 B9 B10 -100.1(3)
C28 B5 B9 B12 61.7(3)
B6 B5 B9 B12 100.8(2)
B4 B5 B9 B12 0.5(3)
B8 B5 B9 B12 -36.8(2)
C28 B5 B9 B8 98.5(2)
B6 B5 B9 B8 137.6(2)
B4 B5 B9 B8 37.3(2)
B4 B8 B9 B6 0.2(3)
B12 B8 B9 B6 -100.8(3)
B5 B8 B9 B6 37.8(2)
B7 B8 B9 B6 -63.1(3)
B4 B8 B9 B10 63.5(3)
B12 B8 B9 B10 -37.4(2)
B5 B8 B9 B10 101.1(2)
B7 B8 B9 B10 0.3(3)
B4 B8 B9 B5 -37.6(2)
B12 B8 B9 B5 -138.5(2)
B7 B8 B9 B5 -100.8(2)
B4 B8 B9 B12 100.9(3)
B5 B8 B9 B12 138.5(2)
B7 B8 B9 B12 37.7(2)
B4 B8 B12 B10 -63.2(3)
B5 B8 B12 B10 0.4(3)
B7 B8 B12 B10 -100.7(3)
B9 B8 B12 B10 37.5(2)
B4 B8 B12 B11 0.3(3)
B5 B8 B12 B11 63.9(3)
B7 B8 B12 B11 -37.2(2)
B9 B8 B12 B11 100.9(2)
B4 B8 B12 B9 -100.6(2)
B5 B8 B12 B9 -37.0(2)
B7 B8 B12 B9 -138.1(2)
B4 B8 B12 B7 37.5(2)
B5 B8 B12 B7 101.1(2)
B9 B8 B12 B7 138.1(2)
B6 B9 B12 B8 100.4(2)
B10 B9 B12 B8 137.9(2)
B5 B9 B12 B8 37.0(2)
B6 B9 B12 B10 -37.5(2)
B5 B9 B12 B10 -100.9(2)
B8 B9 B12 B10 -137.9(2)
B6 B9 B12 B11 -0.2(3)
B10 B9 B12 B11 37.3(2)
B5 B9 B12 B11 -63.6(3)
B8 B9 B12 B11 -100.7(3)
B6 B9 B12 B7 62.9(3)
B10 B9 B12 B7 100.4(3)
B5 B9 B12 B7 -0.5(3)
B8 B9 B12 B7 -37.5(2)
B3 B7 B12 B8 -100.9(3)
B4 B7 B12 B8 -37.3(2)
B11 B7 B12 B8 -138.1(2)
B3 B7 B12 B10 -0.1(3)
B4 B7 B12 B10 63.5(3)
B11 B7 B12 B10 -37.4(2)
B8 B7 B12 B10 100.8(3)
B3 B7 B12 B11 37.3(2)
B4 B7 B12 B11 100.8(3)
B8 B7 B12 B11 138.1(2)
B3 B7 B12 B9 -63.3(3)
B4 B7 B12 B9 0.3(3)
B11 B7 B12 B9 -100.5(3)
B8 B7 B12 B9 37.6(2)
C28 C29 B10 B6 38.0(2)
B11 C29 B10 B6 142.7(2)
B3 C29 B10 B6 106.3(2)
C28 C29 B10 B9 -1.9(3)
B11 C29 B10 B9 102.8(3)
B3 C29 B10 B9 66.3(3)
B6 C29 B10 B9 -39.9(2)
C28 C29 B10 B12 -64.6(3)
B11 C29 B10 B12 40.1(2)
B3 C29 B10 B12 3.7(3)
B6 C29 B10 B12 -102.6(2)
C28 C29 B10 B11 -104.7(3)
B3 C29 B10 B11 -36.4(2)
B6 C29 B10 B11 -142.7(2)
C28 B6 B10 C29 -34.49(19)
B9 B6 B10 C29 -134.1(2)
B5 B6 B10 C29 -96.3(2)
C29 B6 B10 B9 134.1(2)
C28 B6 B10 B9 99.6(2)
B5 B6 B10 B9 37.7(2)
C29 B6 B10 B12 96.4(2)
C28 B6 B10 B12 61.9(3)
B9 B6 B10 B12 -37.6(2)
B5 B6 B10 B12 0.1(3)
C29 B6 B10 B11 32.9(2)
C28 B6 B10 B11 -1.6(3)
B9 B6 B10 B11 -101.2(3)
B5 B6 B10 B11 -63.5(3)
B6 B9 B10 C29 39.6(2)
B5 B9 B10 C29 2.1(3)
B12 B9 B10 C29 -98.4(2)
B8 B9 B10 C29 -61.2(3)
B5 B9 B10 B6 -37.5(2)
B12 B9 B10 B6 -138.1(2)
B8 B9 B10 B6 -100.8(2)
B6 B9 B10 B12 138.1(2)
B5 B9 B10 B12 100.6(2)
B8 B9 B10 B12 37.3(2)
B6 B9 B10 B11 100.7(2)
B5 B9 B10 B11 63.2(3)
B12 B9 B10 B11 -37.4(2)
B8 B9 B10 B11 -0.1(3)
B8 B12 B10 C29 61.4(3)
B11 B12 B10 C29 -39.2(2)
B9 B12 B10 C29 99.1(2)
B7 B12 B10 C29 -2.1(3)
B8 B12 B10 B6 -0.3(3)
B11 B12 B10 B6 -101.0(2)
B9 B12 B10 B6 37.4(2)
B7 B12 B10 B6 -63.8(3)
B8 B12 B10 B9 -37.7(2)
B11 B12 B10 B9 -138.3(2)
B7 B12 B10 B9 -101.1(3)
B8 B12 B10 B11 100.6(3)
B9 B12 B10 B11 138.3(2)
B7 B12 B10 B11 37.2(2)
C28 C29 B11 B3 -38.4(2)
B10 C29 B11 B3 -142.4(2)
B6 C29 B11 B3 -106.3(3)
C28 C29 B11 B7 1.3(3)
B3 C29 B11 B7 39.7(2)
B10 C29 B11 B7 -102.6(2)
B6 C29 B11 B7 -66.6(3)
C28 C29 B11 B10 103.9(2)
B3 C29 B11 B10 142.4(2)
B6 C29 B11 B10 36.1(2)
C28 C29 B11 B12 63.9(3)
B3 C29 B11 B12 102.3(3)
B10 C29 B11 B12 -40.0(2)
B6 C29 B11 B12 -3.9(3)
C28 B3 B11 C29 34.5(2)
B7 B3 B11 C29 134.1(2)
B4 B3 B11 C29 95.8(2)
C29 B3 B11 B7 -134.1(2)
C28 B3 B11 B7 -99.5(2)
B4 B3 B11 B7 -38.3(2)
C29 B3 B11 B10 -33.4(2)
C28 B3 B11 B10 1.2(3)
B7 B3 B11 B10 100.7(3)
B4 B3 B11 B10 62.4(3)
C29 B3 B11 B12 -96.6(2)
C28 B3 B11 B12 -62.1(3)
B7 B3 B11 B12 37.5(2)
B4 B3 B11 B12 -0.8(3)
B3 B7 B11 C29 -39.5(2)
B4 B7 B11 C29 -1.4(3)
B8 B7 B11 C29 61.6(3)
B12 B7 B11 C29 98.8(2)
B4 B7 B11 B3 38.1(2)
B8 B7 B11 B3 101.1(2)
B12 B7 B11 B3 138.3(2)
B3 B7 B11 B10 -100.9(2)
B4 B7 B11 B10 -62.8(3)
B8 B7 B11 B10 0.2(3)
B12 B7 B11 B10 37.3(2)
B3 B7 B11 B12 -138.3(2)
B4 B7 B11 B12 -100.1(2)
B8 B7 B11 B12 -37.1(2)
B6 B10 B11 C29 -33.2(2)
B9 B10 B11 C29 -96.4(2)
B12 B10 B11 C29 -134.0(3)
C29 B10 B11 B3 33.4(2)
B6 B10 B11 B3 0.3(3)
B9 B10 B11 B3 -63.0(3)
B12 B10 B11 B3 -100.5(3)
C29 B10 B11 B7 96.4(3)
B6 B10 B11 B7 63.2(3)
B9 B10 B11 B7 -0.1(3)
B12 B10 B11 B7 -37.6(2)
C29 B10 B11 B12 134.0(3)
B6 B10 B11 B12 100.8(3)
B9 B10 B11 B12 37.5(2)
B8 B12 B11 C29 -61.3(3)
B10 B12 B11 C29 39.5(2)
B9 B12 B11 C29 2.4(3)
B7 B12 B11 C29 -98.7(3)
B8 B12 B11 B3 0.3(3)
B10 B12 B11 B3 101.1(3)
B9 B12 B11 B3 64.0(3)
B7 B12 B11 B3 -37.1(2)
B8 B12 B11 B7 37.4(2)
B10 B12 B11 B7 138.2(2)
B9 B12 B11 B7 101.1(3)
B8 B12 B11 B10 -100.8(3)
B9 B12 B11 B10 -37.1(2)
B7 B12 B11 B10 -138.2(2)
B15 C31 B16 C30 33.8(2)
B19 C31 B16 C30 103.0(3)
B20 C31 B16 C30 139.5(2)
C30 C31 B16 B21 -99.3(2)
B15 C31 B16 B21 -65.4(3)
B19 C31 B16 B21 3.7(3)
B20 C31 B16 B21 40.2(2)
C30 C31 B16 B13 -36.48(19)
B15 C31 B16 B13 -2.6(3)
B19 C31 B16 B13 66.5(3)
B20 C31 B16 B13 103.0(2)
C30 C31 B16 B20 -139.5(2)
B15 C31 B16 B20 -105.7(3)
B19 C31 B16 B20 -36.6(3)
C14 C30 B16 C31 110.1(3)
B13 C30 B16 C31 -137.4(2)
B14 C30 B16 C31 -100.2(2)
B15 C30 B16 C31 -32.8(2)
C14 C30 B16 B21 -152.4(2)
C31 C30 B16 B21 97.5(2)
B13 C30 B16 B21 -39.8(2)
B14 C30 B16 B21 -2.7(3)
B15 C30 B16 B21 64.7(3)
C14 C30 B16 B13 -112.5(2)
C31 C30 B16 B13 137.4(2)
B14 C30 B16 B13 37.1(2)
B15 C30 B16 B13 104.5(2)
C14 C30 B16 B20 144.9(2)
C31 C30 B16 B20 34.8(2)
B13 C30 B16 B20 -102.5(2)
B14 C30 B16 B20 -65.4(3)
B15 C30 B16 B20 2.0(3)
C14 C30 B13 B14 -111.5(3)
C31 C30 B13 B14 101.9(2)
B15 C30 B13 B14 36.6(2)
B16 C30 B13 B14 141.2(2)
C14 C30 B13 B16 107.3(3)
C31 C30 B13 B16 -39.3(2)
B14 C30 B13 B16 -141.2(2)
B15 C30 B13 B16 -104.6(3)
C14 C30 B13 B17 -151.0(2)
C31 C30 B13 B17 62.4(3)
B14 C30 B13 B17 -39.5(2)
B15 C30 B13 B17 -2.9(3)
B16 C30 B13 B17 101.7(2)
C14 C30 B13 B21 146.6(2)
C31 C30 B13 B21 -0.1(3)
B14 C30 B13 B21 -101.9(2)
B15 C30 B13 B21 -65.4(3)
B16 C30 B13 B21 39.2(2)
C31 B16 B13 C30 35.81(19)
B21 B16 B13 C30 134.9(2)
B20 B16 B13 C30 96.5(3)
C31 B16 B13 B14 1.4(3)
C30 B16 B13 B14 -34.42(19)
B21 B16 B13 B14 100.5(2)
B20 B16 B13 B14 62.1(3)
C31 B16 B13 B17 -61.6(3)
C30 B16 B13 B17 -97.4(2)
B21 B16 B13 B17 37.5(2)
B20 B16 B13 B17 -0.9(3)
C31 B16 B13 B21 -99.1(2)
C30 B16 B13 B21 -134.9(2)
B20 B16 B13 B21 -38.4(2)
C31 B16 B21 B20 -39.2(2)
C30 B16 B21 B20 -98.4(3)
B13 B16 B21 B20 -137.2(3)
C31 B16 B21 B17 60.5(3)
C30 B16 B21 B17 1.3(3)
B13 B16 B21 B17 -37.5(2)
B20 B16 B21 B17 99.7(3)
C31 B16 B21 B13 98.0(2)
C30 B16 B21 B13 38.8(2)
B20 B16 B21 B13 137.2(3)
C31 B16 B21 B22 -2.5(3)
C30 B16 B21 B22 -61.7(3)
B13 B16 B21 B22 -100.5(3)
B20 B16 B21 B22 36.7(2)
C30 B13 B21 B16 -39.3(2)
B14 B13 B21 B16 -101.0(2)
B17 B13 B21 B16 -137.8(3)
C30 B13 B21 B20 -1.0(3)
B14 B13 B21 B20 -62.7(3)
B16 B13 B21 B20 38.4(2)
B17 B13 B21 B20 -99.5(3)
C30 B13 B21 B17 98.5(2)
B14 B13 B21 B17 36.8(2)
B16 B13 B21 B17 137.8(3)
C30 B13 B21 B22 61.6(3)
B14 B13 B21 B22 -0.1(3)
B16 B13 B21 B22 100.9(3)
B17 B13 B21 B22 -36.9(2)
C30 C31 B20 B22 -64.4(3)
B15 C31 B20 B22 3.6(3)
B19 C31 B20 B22 40.0(2)
B16 C31 B20 B22 -102.5(3)
C30 C31 B20 B19 -104.4(3)
B15 C31 B20 B19 -36.4(3)
B16 C31 B20 B19 -142.4(3)
C30 C31 B20 B21 -1.7(3)
B15 C31 B20 B21 66.3(3)
B19 C31 B20 B21 102.7(3)
B16 C31 B20 B21 -39.7(2)
C30 C31 B20 B16 38.0(2)
B15 C31 B20 B16 106.0(3)
B19 C31 B20 B16 142.4(3)
B16 B21 B20 C31 39.7(2)
B17 B21 B20 C31 -61.3(3)
B13 B21 B20 C31 1.6(3)
B22 B21 B20 C31 -98.9(3)
B16 B21 B20 B22 138.6(3)
B17 B21 B20 B22 37.5(2)
B13 B21 B20 B22 100.5(2)
B16 B21 B20 B19 100.9(3)
B17 B21 B20 B19 -0.1(3)
B13 B21 B20 B19 62.8(3)
B22 B21 B20 B19 -37.7(2)
B17 B21 B20 B16 -101.0(2)
B13 B21 B20 B16 -38.1(2)
B22 B21 B20 B16 -138.6(3)
C30 B16 B20 C31 -34.3(2)
B21 B16 B20 C31 -134.0(3)
B13 B16 B20 C31 -95.4(3)
C31 B16 B20 B22 96.7(3)
C30 B16 B20 B22 62.4(3)
B21 B16 B20 B22 -37.3(2)
B13 B16 B20 B22 1.3(3)
C31 B16 B20 B19 33.2(2)
C30 B16 B20 B19 -1.0(3)
B21 B16 B20 B19 -100.7(3)
B13 B16 B20 B19 -62.1(3)
C31 B16 B20 B21 134.0(3)
C30 B16 B20 B21 99.7(2)
B13 B16 B20 B21 38.6(2)
C30 C31 B19 B18 1.6(4)
B15 C31 B19 B18 39.5(2)
B20 C31 B19 B18 -102.7(3)
B16 C31 B19 B18 -66.2(3)
C30 C31 B19 B15 -38.0(2)
B20 C31 B19 B15 -142.2(3)
B16 C31 B19 B15 -105.7(3)
C30 C31 B19 B22 64.6(3)
B15 C31 B19 B22 102.5(3)
B20 C31 B19 B22 -39.7(2)
B16 C31 B19 B22 -3.2(4)
C30 C31 B19 B20 104.3(3)
B15 C31 B19 B20 142.2(3)
B16 C31 B19 B20 36.5(3)
B22 B20 B19 C31 -134.1(2)
B21 B20 B19 C31 -96.2(2)
B16 B20 B19 C31 -33.5(2)
C31 B20 B19 B18 96.5(3)
B22 B20 B19 B18 -37.7(2)
B21 B20 B19 B18 0.2(3)
B16 B20 B19 B18 63.0(3)
C31 B20 B19 B15 33.2(2)
B22 B20 B19 B15 -100.9(3)
B21 B20 B19 B15 -63.0(3)
B16 B20 B19 B15 -0.2(4)
C31 B20 B19 B22 134.1(2)
B21 B20 B19 B22 37.9(2)
B16 B20 B19 B22 100.7(3)
C31 B20 B22 B19 -39.3(2)
B21 B20 B22 B19 -137.9(2)
B16 B20 B22 B19 -101.2(3)
C31 B20 B22 B17 60.6(3)
B19 B20 B22 B17 99.9(3)
B21 B20 B22 B17 -38.0(2)
B16 B20 B22 B17 -1.2(3)
C31 B20 B22 B18 -2.5(3)
B19 B20 B22 B18 36.8(2)
B21 B20 B22 B18 -101.0(3)
B16 B20 B22 B18 -64.3(3)
C31 B20 B22 B21 98.6(2)
B19 B20 B22 B21 137.9(2)
B16 B20 B22 B21 36.7(2)
C31 B19 B22 B20 39.3(2)
B18 B19 B22 B20 138.3(2)
B15 B19 B22 B20 100.3(3)
C31 B19 B22 B17 -62.0(3)
B18 B19 B22 B17 37.1(2)
B15 B19 B22 B17 -0.9(3)
B20 B19 B22 B17 -101.2(3)
C31 B19 B22 B18 -99.1(3)
B15 B19 B22 B18 -38.0(2)
B20 B19 B22 B18 -138.3(2)
C31 B19 B22 B21 1.4(3)
B18 B19 B22 B21 100.5(3)
B15 B19 B22 B21 62.5(3)
B20 B19 B22 B21 -37.9(2)
B16 B21 B22 B20 -37.2(2)
B17 B21 B22 B20 -137.5(2)
B13 B21 B22 B20 -100.5(3)
B16 B21 B22 B19 0.7(3)
B20 B21 B22 B19 38.0(2)
B17 B21 B22 B19 -99.5(3)
B13 B21 B22 B19 -62.5(3)
B16 B21 B22 B17 100.2(2)
B20 B21 B22 B17 137.5(2)
B13 B21 B22 B17 37.0(2)
B16 B21 B22 B18 63.4(3)
B20 B21 B22 B18 100.6(3)
B17 B21 B22 B18 -36.9(2)
B13 B21 B22 B18 0.1(3)
B19 C31 B15 C30 -139.8(2)
B20 C31 B15 C30 -103.1(3)
B16 C31 B15 C30 -33.7(2)
C30 C31 B15 B18 100.0(3)
B19 C31 B15 B18 -39.8(2)
B20 C31 B15 B18 -3.2(3)
B16 C31 B15 B18 66.2(3)
C30 C31 B15 B14 36.52(19)
B19 C31 B15 B14 -103.3(3)
B20 C31 B15 B14 -66.6(3)
B16 C31 B15 B14 2.8(3)
C30 C31 B15 B19 139.8(2)
B20 C31 B15 B19 36.6(3)
B16 C31 B15 B19 106.0(3)
C14 C30 B15 C31 -109.7(3)
B13 C30 B15 C31 101.0(2)
B14 C30 B15 C31 137.9(2)
B16 C30 B15 C31 33.2(2)
C14 C30 B15 B18 152.0(2)
C31 C30 B15 B18 -98.3(3)
B13 C30 B15 B18 2.8(3)
B14 C30 B15 B18 39.7(2)
B16 C30 B15 B18 -65.1(3)
C14 C30 B15 B14 112.3(3)
C31 C30 B15 B14 -137.9(2)
B13 C30 B15 B14 -36.9(2)
B16 C30 B15 B14 -104.7(2)
C14 C30 B15 B19 -145.1(2)
C31 C30 B15 B19 -35.4(2)
B13 C30 B15 B19 65.7(3)
B14 C30 B15 B19 102.6(3)
B16 C30 B15 B19 -2.2(3)
B18 B19 B15 C31 -134.6(3)
B22 B19 B15 C31 -96.2(3)
B20 B19 B15 C31 -33.3(2)
C31 B19 B15 C30 34.7(2)
B18 B19 B15 C30 -99.9(3)
B22 B19 B15 C30 -61.5(3)
B20 B19 B15 C30 1.4(3)
C31 B19 B15 B18 134.6(3)
B22 B19 B15 B18 38.4(2)
B20 B19 B15 B18 101.3(3)
C31 B19 B15 B14 96.9(3)
B18 B19 B15 B14 -37.8(2)
B22 B19 B15 B14 0.7(4)
B20 B19 B15 B14 63.6(3)
B20 B22 B17 B14 -63.0(3)
B19 B22 B17 B14 0.8(3)
B18 B22 B17 B14 37.7(2)
B21 B22 B17 B14 -101.0(2)
B20 B22 B17 B18 -100.6(3)
B19 B22 B17 B18 -36.9(2)
B21 B22 B17 B18 -138.7(2)
B20 B22 B17 B13 0.7(3)
B19 B22 B17 B13 64.4(3)
B18 B22 B17 B13 101.3(3)
B21 B22 B17 B13 -37.3(2)
B20 B22 B17 B21 38.1(2)
B19 B22 B17 B21 101.8(3)
B18 B22 B17 B21 138.7(2)
C30 B13 B17 B14 39.1(2)
B16 B13 B17 B14 101.4(3)
B21 B13 B17 B14 138.7(3)
C30 B13 B17 B18 1.9(3)
B14 B13 B17 B18 -37.2(2)
B16 B13 B17 B18 64.2(3)
B21 B13 B17 B18 101.5(3)
C30 B13 B17 B22 -62.2(3)
B14 B13 B17 B22 -101.3(3)
B16 B13 B17 B22 0.1(3)
B21 B13 B17 B22 37.4(2)
C30 B13 B17 B21 -99.5(2)
B14 B13 B17 B21 -138.7(2)
B16 B13 B17 B21 -37.3(2)
B16 B21 B17 B14 0.5(3)
B20 B21 B17 B14 64.0(3)
B13 B21 B17 B14 -37.1(2)
B22 B21 B17 B14 101.4(3)
B16 B21 B17 B18 -63.6(3)
B20 B21 B17 B18 0.0(3)
B13 B21 B17 B18 -101.1(2)
B22 B21 B17 B18 37.3(2)
B16 B21 B17 B22 -101.0(3)
B20 B21 B17 B22 -37.4(2)
B13 B21 B17 B22 -138.5(2)
B16 B21 B17 B13 37.5(2)
B20 B21 B17 B13 101.1(2)
B22 B21 B17 B13 138.5(2)
C31 B15 B18 B19 39.4(2)
C30 B15 B18 B19 99.7(3)
B14 B15 B18 B19 138.5(3)
C31 B15 B18 B17 -61.7(3)
C30 B15 B18 B17 -1.4(3)
B14 B15 B18 B17 37.3(2)
B19 B15 B18 B17 -101.1(3)
C31 B15 B18 B14 -99.1(3)
C30 B15 B18 B14 -38.8(2)
B19 B15 B18 B14 -138.5(3)
C31 B15 B18 B22 1.4(3)
C30 B15 B18 B22 61.7(3)
B14 B15 B18 B22 100.4(3)
B19 B15 B18 B22 -38.0(2)
C31 B19 B18 B15 -38.9(2)
B22 B19 B18 B15 -137.3(3)
B20 B19 B18 B15 -100.2(3)
C31 B19 B18 B17 61.1(3)
B15 B19 B18 B17 99.9(3)
B22 B19 B18 B17 -37.4(2)
B20 B19 B18 B17 -0.3(3)
C31 B19 B18 B14 -1.9(3)
B15 B19 B18 B14 37.0(2)
B22 B19 B18 B14 -100.4(3)
B20 B19 B18 B14 -63.3(3)
C31 B19 B18 B22 98.5(3)
B15 B19 B18 B22 137.3(3)
B20 B19 B18 B22 37.1(2)
B14 B17 B18 B15 -37.4(2)
B22 B17 B18 B15 100.9(3)
B13 B17 B18 B15 -0.3(3)
B21 B17 B18 B15 63.6(3)
B14 B17 B18 B19 -100.8(3)
B22 B17 B18 B19 37.5(2)
B13 B17 B18 B19 -63.7(3)
B21 B17 B18 B19 0.2(3)
B22 B17 B18 B14 138.2(2)
B13 B17 B18 B14 37.0(2)
B21 B17 B18 B14 101.0(2)
B14 B17 B18 B22 -138.2(2)
B13 B17 B18 B22 -101.2(2)
B21 B17 B18 B22 -37.3(2)
B20 B22 B18 B15 0.7(3)
B19 B22 B18 B15 38.1(2)
B17 B22 B18 B15 -100.0(3)
B21 B22 B18 B15 -63.0(3)
B20 B22 B18 B19 -37.4(2)
B17 B22 B18 B19 -138.1(2)
B21 B22 B18 B19 -101.1(3)
B20 B22 B18 B17 100.7(3)
B19 B22 B18 B17 138.1(2)
B21 B22 B18 B17 37.0(2)
B20 B22 B18 B14 63.6(3)
B19 B22 B18 B14 101.0(3)
B17 B22 B18 B14 -37.1(2)
B21 B22 B18 B14 -0.1(3)
C14 C30 B14 B15 -107.1(3)
C31 C30 B14 B15 38.1(2)
B13 C30 B14 B15 141.3(2)
B16 C30 B14 B15 104.3(2)
C14 C30 B14 B17 151.5(2)
C31 C30 B14 B17 -63.3(3)
B13 C30 B14 B17 39.9(2)
B15 C30 B14 B17 -101.4(3)
B16 C30 B14 B17 3.0(3)
C14 C30 B14 B13 111.6(3)
C31 C30 B14 B13 -103.2(2)
B15 C30 B14 B13 -141.3(2)
B16 C30 B14 B13 -37.0(2)
C14 C30 B14 B18 -145.9(2)
C31 C30 B14 B18 -0.7(3)
B13 C30 B14 B18 102.5(2)
B15 C30 B14 B18 -38.8(2)
B16 C30 B14 B18 65.5(3)
C31 B15 B14 C30 -35.95(19)
B18 B15 B14 C30 -135.5(2)
B19 B15 B14 C30 -98.2(3)
C31 B15 B14 B17 62.0(3)
C30 B15 B14 B17 98.0(2)
B18 B15 B14 B17 -37.6(2)
B19 B15 B14 B17 -0.2(3)
C31 B15 B14 B13 -1.7(3)
C30 B15 B14 B13 34.2(2)
B18 B15 B14 B13 -101.3(2)
B19 B15 B14 B13 -63.9(3)
C31 B15 B14 B18 99.6(3)
C30 B15 B14 B18 135.5(2)
B19 B15 B14 B18 37.4(2)
B18 B17 B14 C30 99.6(3)
B22 B17 B14 C30 61.9(3)
B13 B17 B14 C30 -39.2(2)
B21 B17 B14 C30 -2.0(3)
B18 B17 B14 B15 37.3(2)
B22 B17 B14 B15 -0.4(3)
B13 B17 B14 B15 -101.4(2)
B21 B17 B14 B15 -64.3(3)
B18 B17 B14 B13 138.8(3)
B22 B17 B14 B13 101.1(3)
B21 B17 B14 B13 37.2(2)
B22 B17 B14 B18 -37.7(2)
B13 B17 B14 B18 -138.8(3)
B21 B17 B14 B18 -101.6(3)
B16 B13 B14 C30 34.7(2)
B17 B13 B14 C30 134.6(2)
B21 B13 B14 C30 97.6(2)
C30 B13 B14 B15 -34.5(2)
B16 B13 B14 B15 0.2(3)
B17 B13 B14 B15 100.0(2)
B21 B13 B14 B15 63.1(3)
C30 B13 B14 B17 -134.6(2)
B16 B13 B14 B17 -99.9(2)
B21 B13 B14 B17 -37.0(2)
C30 B13 B14 B18 -97.5(3)
B16 B13 B14 B18 -62.8(3)
B17 B13 B14 B18 37.1(2)
B21 B13 B14 B18 0.1(3)
B15 B18 B14 C30 38.8(2)
B19 B18 B14 C30 1.6(3)
B17 B18 B14 C30 -99.0(2)
B22 B18 B14 C30 -61.8(3)
B19 B18 B14 B15 -37.2(3)
B17 B18 B14 B15 -137.8(3)
B22 B18 B14 B15 -100.6(3)
B15 B18 B14 B17 137.8(3)
B19 B18 B14 B17 100.6(3)
B22 B18 B14 B17 37.2(2)
B15 B18 B14 B13 100.6(3)
B19 B18 B14 B13 63.4(3)
B17 B18 B14 B13 -37.2(2)
B22 B18 B14 B13 0.0(3)
